data_4122673
loop_
_publ_author_name
'Zhao, Huaiqing'
'Sheng, Shen'
'Hong, Yunhan'
'Zeng, Huaqiang'

_publ_section_title
;
 Proton Gradient-Induced Water Transport Mediated by Water Wires Inside
 Narrow Aquapores of Aquafoldamer Molecules.
;
_journal_issue 40
_journal_name_full 'Journal of the American Chemical Society'
_journal_page_first 14270
_journal_paper_doi 10.1021/ja5077537
_journal_volume 136
_journal_year 2014
_chemical_formula_sum 'C40 H31 N9 O9'
_chemical_formula_weight 781.74
_chemical_name_systematic
; 
 ? 
;
_space_group_IT_number 14
_symmetry_cell_setting monoclinic
_symmetry_space_group_name_Hall '-P 2ybc'
_symmetry_space_group_name_H-M 'P 1 21/c 1'
_atom_sites_solution_hydrogens geom
_atom_sites_solution_primary direct
_atom_sites_solution_secondary difmap
_audit_creation_method SHELXL-97
_cell_angle_alpha 90.00
_cell_angle_beta 98.700(3)
_cell_angle_gamma 90.00
_cell_formula_units_Z 4
_cell_length_a 13.1370(17)
_cell_length_b 10.1694(14)
_cell_length_c 26.597(4)
_cell_measurement_reflns_used 968
_cell_measurement_temperature 100(2)
_cell_measurement_theta_max 27.44
_cell_measurement_theta_min 2.37
_cell_volume 3512.4(8)
_computing_cell_refinement 'Bruker SMART'
_computing_data_collection 'Bruker SMART'
_computing_data_reduction 'Bruker SAINT'
_computing_molecular_graphics 'Bruker SHELXTL'
_computing_publication_material 'Bruker SHELXTL'
_computing_structure_refinement 'SHELXL-97 (Sheldrick, 1997)'
_computing_structure_solution 'SHELXS-97 (Sheldrick, 1990)'
_diffrn_ambient_temperature 100(2)
_diffrn_measured_fraction_theta_full 0.998
_diffrn_measured_fraction_theta_max 0.998
_diffrn_measurement_device_type 'CCD area detector'
_diffrn_measurement_method 'phi and omega scans'
_diffrn_radiation_monochromator graphite
_diffrn_radiation_source 'fine-focus sealed tube'
_diffrn_radiation_type MoK\a
_diffrn_radiation_wavelength 0.71073
_diffrn_reflns_av_R_equivalents 0.0533
_diffrn_reflns_av_sigmaI/netI 0.0595
_diffrn_reflns_limit_h_max 17
_diffrn_reflns_limit_h_min -13
_diffrn_reflns_limit_k_max 13
_diffrn_reflns_limit_k_min -13
_diffrn_reflns_limit_l_max 34
_diffrn_reflns_limit_l_min -34
_diffrn_reflns_number 24365
_diffrn_reflns_theta_full 27.47
_diffrn_reflns_theta_max 27.47
_diffrn_reflns_theta_min 1.55
_exptl_absorpt_coefficient_mu 0.108
_exptl_absorpt_correction_T_max 0.9850
_exptl_absorpt_correction_T_min 0.9560
_exptl_absorpt_correction_type multi-scan
_exptl_absorpt_process_details 'Sadabs, (Sheldrick 2001)'
_exptl_crystal_colour Colourless
_exptl_crystal_density_diffrn 1.478
_exptl_crystal_density_meas ?
_exptl_crystal_density_method 'not measured'
_exptl_crystal_description Block
_exptl_crystal_F_000 1624
_exptl_crystal_size_max 0.42
_exptl_crystal_size_mid 0.16
_exptl_crystal_size_min 0.14
_refine_diff_density_max 0.552
_refine_diff_density_min -0.433
_refine_diff_density_rms 0.093
_refine_ls_extinction_method none
_refine_ls_goodness_of_fit_ref 1.088
_refine_ls_hydrogen_treatment mixed
_refine_ls_matrix_type full
_refine_ls_number_parameters 545
_refine_ls_number_reflns 8030
_refine_ls_number_restraints 0
_refine_ls_restrained_S_all 1.088
_refine_ls_R_factor_all 0.0869
_refine_ls_R_factor_gt 0.0597
_refine_ls_shift/su_max 0.001
_refine_ls_shift/su_mean 0.000
_refine_ls_structure_factor_coef Fsqd
_refine_ls_weighting_details 'calc w=1/[\s^2^(Fo^2^)+(0.0837P)^2^+0.3786P] where P=(Fo^2^+2Fc^2^)/3'
_refine_ls_weighting_scheme calc
_refine_ls_wR_factor_gt 0.1425
_refine_ls_wR_factor_ref 0.1616
_reflns_number_gt 5897
_reflns_number_total 8030
_reflns_threshold_expression >2sigma(I)
_cod_data_source_file ja5077537_si_003.cif
_cod_data_source_block 3a
_cod_depositor_comments
;
The following automatic conversions were performed:

'_symmetry_cell_setting' value 'Monoclinic' changed to 'monoclinic'
according to
/home/saulius/struct/COD-crude-data--automatic-downloads/rss-feeds/ACS/lib/dictionaries/cif_core.dic
dictionary named 'cif_core.dic' version 2.4.2 from
2011-04-26.

'_exptl_absorpt_correction_type' value 'Multi-scan'
changed to 'multi-scan' according to
/home/saulius/struct/COD-crude-data--automatic-downloads/rss-feeds/ACS/lib/dictionaries/cif_core.dic
dictionary named 'cif_core.dic' version 2.4.2 from 2011-04-26.

Automatic conversion script
Id: cif_fix_values 2281 2013-09-26 08:29:07Z andrius 

 Adding full bibliography for 4122672--4122675.cif.

The following automatic conversions were performed:

'_exptl_crystal_density_meas' value 'Not Measured' was changed to '?'
- the value is perceived as not measured.

Automatic conversion script
Id: cif_fix_values 3008 2015-01-20 13:52:24Z robertas 
;
_cod_original_sg_symbol_H-M P2(1)/c
_cod_database_code 4122673

loop_
_symmetry_equiv_pos_as_xyz
'x, y, z'
'-x, y+1/2, -z+1/2'
'-x, -y, -z'
'x, -y-1/2, z-1/2'

loop_
_atom_site_label
_atom_site_type_symbol
_atom_site_fract_x
_atom_site_fract_y
_atom_site_fract_z
_atom_site_U_iso_or_equiv
_atom_site_adp_type
_atom_site_occupancy
_atom_site_symmetry_multiplicity
_atom_site_calc_flag
_atom_site_refinement_flags
O1 O 0.76025(12) 0.05103(15) 0.42400(6) 0.0262(4) Uani 1 1 d .
O2 O 0.90006(12) 0.04127(16) 0.38412(6) 0.0283(4) Uani 1 1 d .
O3 O 0.60048(12) 0.13992(17) 0.12280(6) 0.0299(4) Uani 1 1 d .
O4 O 0.08399(11) 0.26233(14) 0.20905(6) 0.0229(3) Uani 1 1 d .
O5 O 0.34702(13) 0.27520(16) 0.48580(6) 0.0289(4) Uani 1 1 d .
O6 O 0.85476(11) 0.41519(15) 0.38807(6) 0.0256(4) Uani 1 1 d .
O7 O 0.55433(11) 0.44239(15) 0.25681(5) 0.0215(3) Uani 1 1 d .
H7 H 0.5115 0.4612 0.2311 0.032 Uiso 1 1 calc R
O8 O 0.49447(13) 0.49891(16) 0.16110(6) 0.0288(4) Uani 1 1 d .
O9 O 0.61148(14) 0.49025(16) 0.10799(6) 0.0328(4) Uani 1 1 d .
N1 N 0.73845(15) 0.08028(18) 0.34050(7) 0.0226(4) Uani 1 1 d .
H1N H 0.676(2) 0.082(2) 0.3481(9) 0.026(7) Uiso 1 1 d .
N2 N 0.67644(13) 0.11083(16) 0.25632(7) 0.0195(4) Uani 1 1 d .
N3 N 0.51351(13) 0.18287(17) 0.18919(7) 0.0178(4) Uani 1 1 d .
H3N H 0.5205(18) 0.180(2) 0.2230(9) 0.022(6) Uiso 1 1 d .
N4 N 0.34861(13) 0.22846(16) 0.19881(6) 0.0162(4) Uani 1 1 d .
N5 N 0.23155(15) 0.27596(17) 0.26720(7) 0.0187(4) Uani 1 1 d .
H5N H 0.299(2) 0.270(3) 0.2673(11) 0.049(9) Uiso 1 1 d .
N6 N 0.27614(13) 0.28773(16) 0.35219(6) 0.0181(4) Uani 1 1 d .
N7 N 0.43365(14) 0.33070(19) 0.42000(7) 0.0237(4) Uani 1 1 d .
H7N H 0.4195(19) 0.334(2) 0.3864(10) 0.029(7) Uiso 1 1 d .
N8 N 0.59619(13) 0.36677(17) 0.40633(6) 0.0195(4) Uani 1 1 d .
N9 N 0.70266(14) 0.41061(17) 0.33294(6) 0.0184(4) Uani 1 1 d .
H9N H 0.638(2) 0.401(2) 0.3329(9) 0.028(7) Uiso 1 1 d .
C1 C 0.87165(18) 0.1105(2) 0.50446(8) 0.0257(5) Uani 1 1 d .
C2 C 0.8476(2) 0.1218(3) 0.55311(9) 0.0342(6) Uani 1 1 d .
H2 H 0.7998 0.0624 0.5642 0.041 Uiso 1 1 calc R
C3 C 0.8929(2) 0.2195(3) 0.58612(9) 0.0391(7) Uani 1 1 d .
H3 H 0.8782 0.2236 0.6200 0.047 Uiso 1 1 calc R
C4 C 0.9586(2) 0.3096(3) 0.56993(9) 0.0346(6) Uani 1 1 d .
H4 H 0.9859 0.3790 0.5918 0.042 Uiso 1 1 calc R
C5 C 0.98492(19) 0.2989(2) 0.52153(9) 0.0323(6) Uani 1 1 d .
H5 H 1.0317 0.3597 0.5104 0.039 Uiso 1 1 calc R
C6 C 0.94213(18) 0.1980(2) 0.48912(9) 0.0292(5) Uani 1 1 d .
H6 H 0.9616 0.1893 0.4563 0.035 Uiso 1 1 calc R
C7 C 0.82330(19) 0.0024(2) 0.47040(8) 0.0291(5) Uani 1 1 d .
H7A H 0.8784 -0.0547 0.4609 0.035 Uiso 1 1 calc R
H7B H 0.7798 -0.0521 0.4895 0.035 Uiso 1 1 calc R
C8 C 0.80901(17) 0.0562(2) 0.38309(8) 0.0224(5) Uani 1 1 d .
C9 C 0.75988(17) 0.09035(19) 0.29069(8) 0.0201(4) Uani 1 1 d .
C10 C 0.85932(17) 0.0808(2) 0.27798(8) 0.0214(5) Uani 1 1 d .
H10 H 0.9174 0.0682 0.3035 0.026 Uiso 1 1 calc R
C11 C 0.87057(17) 0.0900(2) 0.22773(9) 0.0240(5) Uani 1 1 d .
H11 H 0.9371 0.0848 0.2180 0.029 Uiso 1 1 calc R
C12 C 0.78451(17) 0.1069(2) 0.19103(9) 0.0229(5) Uani 1 1 d .
H12 H 0.7904 0.1100 0.1559 0.027 Uiso 1 1 calc R
C13 C 0.69027(16) 0.11911(19) 0.20732(8) 0.0192(4) Uani 1 1 d .
C14 C 0.59708(16) 0.1470(2) 0.16831(8) 0.0200(4) Uani 1 1 d .
C15 C 0.41248(16) 0.20545(19) 0.16549(8) 0.0170(4) Uani 1 1 d .
C16 C 0.38104(17) 0.20236(19) 0.11307(8) 0.0185(4) Uani 1 1 d .
H16 H 0.4289 0.1863 0.0903 0.022 Uiso 1 1 calc R
C17 C 0.27804(17) 0.2234(2) 0.09531(8) 0.0197(4) Uani 1 1 d .
H17 H 0.2540 0.2236 0.0598 0.024 Uiso 1 1 calc R
C18 C 0.20963(17) 0.2441(2) 0.12957(8) 0.0194(4) Uani 1 1 d .
H18 H 0.1382 0.2568 0.1181 0.023 Uiso 1 1 calc R
C19 C 0.24856(16) 0.24577(19) 0.18060(8) 0.0169(4) Uani 1 1 d .
C20 C 0.17738(16) 0.26199(19) 0.21988(8) 0.0177(4) Uani 1 1 d .
C21 C 0.19851(16) 0.28040(19) 0.31439(8) 0.0185(4) Uani 1 1 d .
C22 C 0.09524(17) 0.2769(2) 0.32204(8) 0.0211(5) Uani 1 1 d .
H22 H 0.0406 0.2738 0.2942 0.025 Uiso 1 1 calc R
C23 C 0.07621(18) 0.2780(2) 0.37158(9) 0.0258(5) Uani 1 1 d .
H23 H 0.0073 0.2761 0.3783 0.031 Uiso 1 1 calc R
C24 C 0.15723(18) 0.2820(2) 0.41174(9) 0.0260(5) Uani 1 1 d .
H24 H 0.1450 0.2809 0.4460 0.031 Uiso 1 1 calc R
C25 C 0.25590(17) 0.2877(2) 0.40014(8) 0.0201(4) Uani 1 1 d .
C26 C 0.34941(17) 0.2969(2) 0.44076(8) 0.0208(5) Uani 1 1 d .
C27 C 0.53590(16) 0.3517(2) 0.44183(8) 0.0207(5) Uani 1 1 d .
C28 C 0.57135(17) 0.3591(2) 0.49379(8) 0.0226(5) Uani 1 1 d .
H28 H 0.5265 0.3455 0.5182 0.027 Uiso 1 1 calc R
C29 C 0.67405(18) 0.3869(2) 0.50843(8) 0.0244(5) Uani 1 1 d .
H29 H 0.7011 0.3947 0.5435 0.029 Uiso 1 1 calc R
C30 C 0.73820(17) 0.4037(2) 0.47202(8) 0.0217(5) Uani 1 1 d .
H30 H 0.8092 0.4234 0.4816 0.026 Uiso 1 1 calc R
C31 C 0.69624(16) 0.39119(19) 0.42166(8) 0.0189(4) Uani 1 1 d .
C32 C 0.76084(16) 0.4070(2) 0.37945(8) 0.0192(4) Uani 1 1 d .
C33 C 0.73229(16) 0.42841(19) 0.28492(8) 0.0171(4) Uani 1 1 d .
C34 C 0.83325(17) 0.42903(19) 0.27537(8) 0.0202(4) Uani 1 1 d .
H34 H 0.8886 0.4181 0.3025 0.024 Uiso 1 1 calc R
C35 C 0.85308(17) 0.4459(2) 0.22554(8) 0.0227(5) Uani 1 1 d .
H35 H 0.9221 0.4443 0.2188 0.027 Uiso 1 1 calc R
C36 C 0.77398(18) 0.4645(2) 0.18636(8) 0.0225(5) Uani 1 1 d .
H36 H 0.7888 0.4765 0.1528 0.027 Uiso 1 1 calc R
C37 C 0.67142(17) 0.46612(19) 0.19512(8) 0.0203(4) Uani 1 1 d .
C38 C 0.65077(16) 0.44620(19) 0.24460(8) 0.0180(4) Uani 1 1 d .
C39 C 0.58355(19) 0.4868(2) 0.15431(8) 0.0240(5) Uani 1 1 d .
C40 C 0.5280(2) 0.4980(3) 0.06564(9) 0.0442(7) Uani 1 1 d .
H40A H 0.4930 0.4128 0.0611 0.066 Uiso 1 1 calc R
H40B H 0.5558 0.5208 0.0346 0.066 Uiso 1 1 calc R
H40C H 0.4789 0.5656 0.0726 0.066 Uiso 1 1 calc R

loop_
_atom_site_aniso_label
_atom_site_aniso_U_11
_atom_site_aniso_U_22
_atom_site_aniso_U_33
_atom_site_aniso_U_23
_atom_site_aniso_U_13
_atom_site_aniso_U_12
O1 0.0275(9) 0.0300(8) 0.0214(8) 0.0007(6) 0.0044(7) 0.0036(7)
O2 0.0223(9) 0.0343(9) 0.0273(9) -0.0009(7) 0.0000(7) 0.0026(7)
O3 0.0243(9) 0.0489(10) 0.0185(8) -0.0020(7) 0.0098(7) 0.0028(7)
O4 0.0145(8) 0.0282(8) 0.0261(8) 0.0018(6) 0.0032(6) 0.0007(6)
O5 0.0279(9) 0.0456(10) 0.0153(8) 0.0005(7) 0.0099(7) -0.0009(7)
O6 0.0153(8) 0.0363(9) 0.0253(8) 0.0034(7) 0.0037(6) 0.0037(7)
O7 0.0164(8) 0.0273(8) 0.0204(8) -0.0008(6) 0.0017(6) 0.0007(6)
O8 0.0264(10) 0.0321(9) 0.0266(9) 0.0033(7) -0.0001(7) -0.0015(7)
O9 0.0412(11) 0.0390(10) 0.0174(8) 0.0015(7) 0.0016(7) -0.0106(8)
N1 0.0189(10) 0.0244(10) 0.0247(10) -0.0005(7) 0.0041(8) 0.0021(8)
N2 0.0178(9) 0.0175(8) 0.0231(9) -0.0002(7) 0.0029(7) 0.0006(7)
N3 0.0183(10) 0.0222(9) 0.0138(9) 0.0003(7) 0.0053(7) -0.0007(7)
N4 0.0163(9) 0.0167(8) 0.0162(9) 0.0001(6) 0.0043(7) -0.0022(7)
N5 0.0146(10) 0.0236(9) 0.0190(9) -0.0005(7) 0.0062(7) 0.0005(7)
N6 0.0165(9) 0.0212(9) 0.0180(9) 0.0009(7) 0.0070(7) 0.0016(7)
N7 0.0210(10) 0.0356(11) 0.0152(9) 0.0024(8) 0.0050(8) -0.0019(8)
N8 0.0195(10) 0.0218(9) 0.0175(9) 0.0025(7) 0.0039(7) 0.0001(7)
N9 0.0132(10) 0.0244(9) 0.0183(9) 0.0001(7) 0.0044(7) 0.0011(7)
C1 0.0257(13) 0.0287(12) 0.0206(11) 0.0018(9) -0.0029(9) 0.0078(9)
C2 0.0414(16) 0.0388(14) 0.0234(12) 0.0025(10) 0.0077(11) 0.0039(12)
C3 0.0561(19) 0.0417(15) 0.0205(13) -0.0032(10) 0.0084(12) 0.0137(13)
C4 0.0346(15) 0.0349(13) 0.0300(13) -0.0087(10) -0.0089(11) 0.0140(11)
C5 0.0215(13) 0.0375(13) 0.0359(14) -0.0048(11) -0.0020(10) 0.0074(10)
C6 0.0250(13) 0.0381(13) 0.0243(12) -0.0032(10) 0.0029(10) 0.0052(10)
C7 0.0340(14) 0.0322(13) 0.0196(12) 0.0049(9) -0.0008(10) 0.0034(10)
C8 0.0233(12) 0.0162(10) 0.0277(12) -0.0007(8) 0.0035(9) 0.0025(9)
C9 0.0229(12) 0.0142(9) 0.0233(11) -0.0016(8) 0.0044(9) -0.0001(8)
C10 0.0157(11) 0.0186(10) 0.0287(12) -0.0021(8) 0.0001(9) -0.0008(8)
C11 0.0175(11) 0.0220(11) 0.0342(13) -0.0023(9) 0.0090(10) -0.0028(9)
C12 0.0222(12) 0.0228(11) 0.0253(12) -0.0016(9) 0.0088(9) -0.0011(9)
C13 0.0190(11) 0.0158(10) 0.0240(11) -0.0014(8) 0.0069(9) -0.0006(8)
C14 0.0196(11) 0.0199(10) 0.0218(11) -0.0006(8) 0.0077(9) -0.0025(8)
C15 0.0179(11) 0.0129(9) 0.0204(10) 0.0014(7) 0.0039(8) -0.0022(8)
C16 0.0232(12) 0.0172(10) 0.0170(10) -0.0003(8) 0.0086(9) -0.0018(8)
C17 0.0243(12) 0.0201(10) 0.0137(10) 0.0006(8) -0.0001(8) -0.0027(9)
C18 0.0163(11) 0.0216(10) 0.0196(11) 0.0016(8) 0.0000(8) -0.0001(8)
C19 0.0185(11) 0.0151(9) 0.0178(10) 0.0016(8) 0.0045(8) -0.0011(8)
C20 0.0166(11) 0.0161(10) 0.0205(11) 0.0020(8) 0.0030(8) 0.0008(8)
C21 0.0209(12) 0.0170(10) 0.0193(11) 0.0014(8) 0.0087(9) 0.0010(8)
C22 0.0155(11) 0.0248(11) 0.0234(11) 0.0012(8) 0.0042(9) 0.0013(8)
C23 0.0156(11) 0.0353(13) 0.0293(12) 0.0035(10) 0.0125(9) 0.0015(9)
C24 0.0233(13) 0.0371(13) 0.0205(11) 0.0009(9) 0.0127(9) 0.0028(10)
C25 0.0209(11) 0.0197(10) 0.0211(11) 0.0003(8) 0.0079(9) 0.0015(8)
C26 0.0201(11) 0.0220(10) 0.0222(11) 0.0004(8) 0.0098(9) 0.0020(9)
C27 0.0203(11) 0.0211(10) 0.0207(11) 0.0018(8) 0.0034(9) 0.0006(9)
C28 0.0251(12) 0.0267(11) 0.0171(10) 0.0022(8) 0.0065(9) 0.0016(9)
C29 0.0274(13) 0.0287(12) 0.0163(11) -0.0004(8) 0.0008(9) 0.0070(9)
C30 0.0168(11) 0.0274(11) 0.0199(11) -0.0006(8) -0.0007(9) 0.0038(9)
C31 0.0189(11) 0.0172(10) 0.0211(11) 0.0026(8) 0.0041(9) 0.0048(8)
C32 0.0186(11) 0.0183(10) 0.0207(11) 0.0006(8) 0.0035(9) 0.0031(8)
C33 0.0198(11) 0.0125(9) 0.0202(10) -0.0011(7) 0.0070(8) -0.0003(8)
C34 0.0216(11) 0.0158(10) 0.0239(11) -0.0002(8) 0.0050(9) 0.0025(8)
C35 0.0228(12) 0.0185(10) 0.0295(12) -0.0009(9) 0.0130(9) -0.0016(9)
C36 0.0315(13) 0.0195(10) 0.0186(11) -0.0017(8) 0.0104(9) -0.0033(9)
C37 0.0249(12) 0.0158(10) 0.0204(11) -0.0016(8) 0.0043(9) -0.0016(8)
C38 0.0187(11) 0.0126(9) 0.0236(11) -0.0020(8) 0.0062(9) 0.0001(8)
C39 0.0344(14) 0.0163(10) 0.0213(11) 0.0010(8) 0.0044(10) -0.0057(9)
C40 0.0555(19) 0.0551(17) 0.0181(12) 0.0047(11) -0.0073(12) -0.0237(14)

loop_
_atom_type_symbol
_atom_type_description
_atom_type_scat_dispersion_real
_atom_type_scat_dispersion_imag
_atom_type_scat_source
C C 0.0033 0.0016 'International Tables Vol C Tables 4.2.6.8 and 6.1.1.4'
H H 0.0000 0.0000 'International Tables Vol C Tables 4.2.6.8 and 6.1.1.4'
N N 0.0061 0.0033 'International Tables Vol C Tables 4.2.6.8 and 6.1.1.4'
O O 0.0106 0.0060 'International Tables Vol C Tables 4.2.6.8 and 6.1.1.4'

loop_
_geom_angle_atom_site_label_1
_geom_angle_atom_site_label_2
_geom_angle_atom_site_label_3
_geom_angle
C8 O1 C7 114.66(18)
C39 O9 C40 115.9(2)
C8 N1 C9 125.9(2)
C9 N2 C13 117.16(18)
C14 N3 C15 129.23(18)
C15 N4 C19 117.70(18)
C20 N5 C21 130.53(19)
C21 N6 C25 118.83(18)
C26 N7 C27 131.56(19)
C27 N8 C31 117.88(18)
C32 N9 C33 129.81(19)
C2 C1 C6 118.6(2)
C2 C1 C7 119.3(2)
C6 C1 C7 122.1(2)
C1 C2 C3 120.7(2)
C4 C3 C2 120.4(2)
C3 C4 C5 119.8(2)
C4 C5 C6 119.6(3)
C1 C6 C5 120.7(2)
O1 C7 C1 113.23(18)
O2 C8 O1 124.8(2)
O2 C8 N1 125.9(2)
O1 C8 N1 109.26(19)
N2 C9 N1 113.48(19)
N2 C9 C10 123.0(2)
N1 C9 C10 123.5(2)
C11 C10 C9 118.2(2)
C10 C11 C12 119.9(2)
C13 C12 C11 117.7(2)
N2 C13 C12 123.9(2)
N2 C13 C14 117.64(18)
C12 C13 C14 118.38(19)
O3 C14 N3 125.2(2)
O3 C14 C13 121.59(19)
N3 C14 C13 113.15(18)
N4 C15 C16 123.32(19)
N4 C15 N3 112.32(18)
C16 C15 N3 124.35(18)
C17 C16 C15 117.75(19)
C16 C17 C18 119.78(19)
C19 C18 C17 117.9(2)
N4 C19 C18 123.51(19)
N4 C19 C20 116.05(18)
C18 C19 C20 120.40(19)
O4 C20 N5 126.0(2)
O4 C20 C19 122.90(19)
N5 C20 C19 111.09(18)
N6 C21 N5 112.24(18)
N6 C21 C22 122.90(19)
N5 C21 C22 124.9(2)
C23 C22 C21 117.3(2)
C22 C23 C24 120.4(2)
C25 C24 C23 117.8(2)
N6 C25 C24 122.8(2)
N6 C25 C26 115.03(18)
C24 C25 C26 122.19(19)
O5 C26 N7 126.1(2)
O5 C26 C25 123.4(2)
N7 C26 C25 110.51(18)
N8 C27 C28 123.6(2)
N8 C27 N7 111.17(18)
C28 C27 N7 125.3(2)
C29 C28 C27 117.3(2)
C28 C29 C30 120.1(2)
C31 C30 C29 118.2(2)
N8 C31 C30 122.97(19)
N8 C31 C32 115.34(18)
C30 C31 C32 121.67(19)
O6 C32 N9 125.72(19)
O6 C32 C31 122.05(19)
N9 C32 C31 112.23(18)
C34 C33 N9 124.90(19)
C34 C33 C38 119.86(19)
N9 C33 C38 115.24(18)
C33 C34 C35 119.6(2)
C36 C35 C34 120.6(2)
C35 C36 C37 120.86(19)
C38 C37 C36 118.9(2)
C38 C37 C39 118.1(2)
C36 C37 C39 122.97(19)
O7 C38 C37 123.45(19)
O7 C38 C33 116.40(18)
C37 C38 C33 120.14(19)
O8 C39 O9 122.5(2)
O8 C39 C37 124.6(2)
O9 C39 C37 112.8(2)

loop_
_geom_bond_atom_site_label_1
_geom_bond_atom_site_label_2
_geom_bond_distance
O1 C8 1.345(3)
O1 C7 1.464(3)
O2 C8 1.202(3)
O3 C14 1.220(2)
O4 C20 1.217(3)
O5 C26 1.223(2)
O6 C32 1.223(3)
O7 C38 1.355(2)
O8 C39 1.217(3)
O9 C39 1.338(3)
O9 C40 1.450(3)
N1 C8 1.373(3)
N1 C9 1.399(3)
N2 C9 1.333(3)
N2 C13 1.345(3)
N3 C14 1.353(3)
N3 C15 1.400(3)
N4 C15 1.330(3)
N4 C19 1.342(3)
N5 C20 1.356(3)
N5 C21 1.389(3)
N6 C21 1.321(3)
N6 C25 1.342(3)
N7 C26 1.354(3)
N7 C27 1.397(3)
N8 C27 1.330(3)
N8 C31 1.339(3)
N9 C32 1.353(3)
N9 C33 1.402(3)
C1 C2 1.382(3)
C1 C6 1.389(3)
C1 C7 1.503(3)
C2 C3 1.398(4)
C3 C4 1.371(4)
C4 C5 1.387(4)
C5 C6 1.402(3)
C9 C10 1.401(3)
C10 C11 1.370(3)
C11 C12 1.388(3)
C12 C13 1.378(3)
C13 C14 1.507(3)
C15 C16 1.393(3)
C16 C17 1.381(3)
C17 C18 1.390(3)
C18 C19 1.376(3)
C19 C20 1.513(3)
C21 C22 1.402(3)
C22 C23 1.378(3)
C23 C24 1.390(3)
C24 C25 1.378(3)
C25 C26 1.511(3)
C27 C28 1.392(3)
C28 C29 1.376(3)
C29 C30 1.387(3)
C30 C31 1.375(3)
C31 C32 1.515(3)
C33 C34 1.388(3)
C33 C38 1.408(3)
C34 C35 1.399(3)
C35 C36 1.369(3)
C36 C37 1.402(3)
C37 C38 1.398(3)
C37 C39 1.475(3)

loop_
_geom_hbond_atom_site_label_D
_geom_hbond_atom_site_label_H
_geom_hbond_atom_site_label_A
_geom_hbond_distance_DH
_geom_hbond_distance_HA
_geom_hbond_distance_DA
_geom_hbond_angle_DHA
_geom_hbond_site_symmetry_A
N9 H9N N8 0.85(3) 2.14(2) 2.606(2) 114(2) .
N7 H7N N6 0.88(2) 2.02(2) 2.568(3) 119(2) .
N5 H5N N4 0.89(3) 2.06(3) 2.599(2) 117(2) .
N3 H3N N2 0.89(2) 2.22(2) 2.674(3) 111.2(18) .
N1 H1N O8 0.87(3) 2.37(3) 3.164(3) 151(2) 2_645
O7 H7 O8 0.84 1.88 2.612(2) 144.9 .
